data_4086315
loop_
_publ_author_name
'Adams, R.D.'
'Segmueller, B.E.'
'Horvath, I.T.'
'Yang, L.-W.'

_publ_section_title
;
 ... Thermolysis of H Os3 (C O)10 (mue-S C6 H5) under C O pressure. The
 synthesis and crystal and molecular structures of Os4 (C O)13 (mue3-S)
 and Os5 (C O)15 (mue4-S)
;
_journal_name_full Organometallics
_journal_page_first 1301
_journal_page_last 1308
_journal_volume 2
_journal_year 1983
_chemical_formula_sum 'C13 O13 Os4 S'
_chemical_name_systematic 'Os4 (C O)13 S'
_space_group_IT_number 2
_symmetry_space_group_name_Hall '-P 1'
_symmetry_space_group_name_H-M 'P -1'
_cell_angle_alpha 113.29
_cell_angle_beta 99.04
_cell_angle_gamma 95.52
_cell_formula_units_Z 4
_cell_length_a 9.608
_cell_length_b 15.402
_cell_length_c 15.703
_cell_volume 2075.552
_citation_journal_id_ASTM ORGND7
_cod_data_source_file Adams_ORGND7_1983_570.cif
_cod_data_source_block C13O13Os4S1
_cod_original_formula_sum 'C13 O13 Os4 S1'
_cod_database_code 4086315

loop_
_symmetry_equiv_pos_as_xyz
x,y,z
-x,-y,-z

loop_
_atom_site_label
_atom_site_type_symbol
_atom_site_fract_x
_atom_site_fract_y
_atom_site_fract_z
_atom_site_occupancy
_atom_site_U_iso_or_equiv
O5 O-2 0.381 0.053 0.0391 1 0.0
C11 C+2 -0.276 0.241 0.07 1 0.0
C13 C+2 -0.194 0.442 0.149 1 0.0
C4 C+2 0.311 0.178 0.283 1 0.0
C24 C+2 0.572 0.681 0.122 1 0.0
Os7 Os 0.42497 0.82125 0.30877 1 0.0
C17 C+2 0.316 0.665 0.493 1 0.0
O26 O-2 0.849 0.94 0.4331 1 0.0
O18 O-2 0.111 0.575 0.2462 1 0.0
O11 O-2 -0.339 0.183 0.0028 1 0.0
C10 C+2 -0.065 0.437 0.315 1 0.0
C23 C+2 0.686 0.876 0.182 1 0.0
C1 C+2 0.25 0.266 0.1 1 0.0
C21 C+2 0.262 0.87 0.342 1 0.0
O16 O-2 0.432 0.503 0.1615 1 0.0
C8 C+2 -0.255 0.172 0.233 1 0.0
O24 O-2 0.51 0.618 0.0492 1 0.0
S2 S 0.5519 0.8357 0.4608 1 0.0
O21 O-2 0.152 0.906 0.3563 1 0.0
O3 O-2 0.033 0.398 0.0302 1 0.0
O20 O-2 0.521 0.018 0.3126 1 0.0
O10 O-2 -0.006 0.494 0.389 1 0.0
O7 O-2 0.061 0.333 0.4496 1 0.0
Os8 Os 0.68264 0.7861 0.2369 1 0.0
C6 C+2 0.153 0 0.169 1 0.0
C12 C+2 -0.345 0.351 0.235 1 0.0
Os4 Os -0.17418 0.3443 0.19267 1 0.0
C18 C+2 0.189 0.636 0.315 1 0.0
C16 C+2 0.484 0.572 0.228 1 0.0
C9 C+2 -0.04 0.094 0.272 1 0.0
O6 O-2 0.141 -0.079 0.1635 1 0.0
C22 C+2 0.318 0.755 0.184 1 0.0
O9 O-2 -0.039 0.035 0.3014 1 0.0
C25 C+2 0.857 0.747 0.205 1 0.0
O19 O-2 0.124 0.845 0.5195 1 0.0
O4 O-2 0.392 0.266 0.3586 1 0.0
Os1 Os 0.09371 0.28433 0.15139 1 0.0
C15 C+2 0.567 0.614 0.413 1 0.0
O13 O-2 -0.216 0.499 0.1186 1 0.0
O22 O-2 0.243 0.704 0.1072 1 0.0
C5 C+2 0.303 0.08 0.09 1 0.0
C14 C+2 0.767 0.677 0.344 1 0.0
Os3 Os -0.06205 0.19749 0.23798 1 0.0
C3 C+2 0.041 0.357 0.077 1 0.0
O2 O-2 0.282 0.445 0.3309 1 0.0
C26 C+2 0.786 0.885 0.363 1 0.0
Os2 Os 0.17214 0.12095 0.17028 1 0.0
C2 C+2 0.209 0.387 0.261 1 0.0
S1 S -0.044 0.1229 0.0736 1 0.0
C19 C+2 0.202 0.8 0.478 1 0.0
O17 O-2 0.311 0.625 0.5432 1 0.0
O15 O-2 0.578 0.567 0.4564 1 0.0
Os6 Os 0.32848 0.72832 0.41414 1 0.0
C7 C+2 0.004 0.279 0.365 1 0.0
Os5 Os 0.56909 0.68444 0.33706 1 0.0
O23 O-2 0.689 0.925 0.1407 1 0.0
C20 C+2 0.489 0.943 0.311 1 0.0
O1 O-2 0.36 0.26 0.0571 1 0.0
O8 O-2 -0.381 0.152 0.2335 1 0.0
O12 O-2 -0.449 0.361 0.266 1 0.0
O25 O-2 0.966 0.725 0.1905 1 0.0
O14 O-2 0.883 0.665 0.3523 1 0.0
